data_1512823
loop_
_publ_author_name
'Moussa Dieng'
'Ousmane Diouf'
'Mohamed Gaye'
'Abdou Salam Sall'
'Paulo Perez-Lourido'
'Laura Valencia'
'Andrea Caneschi'
'Lorenzo Sorace'

_publ_section_title
;
 Polynuclear nickel(II) complexes with salicylaldimine derivative ligands
;
_journal_name_full
;
Inorganica Chimica Acta
;
_journal_page_first 741
_journal_page_last 746
_journal_paper_doi 10.1016/j.ica.2012.09.037
_journal_volume 394
_journal_year 2013
_chemical_formula_sum 'C37 H48 N4 Ni2 O9 S2'
_chemical_formula_weight 874.33
_space_group_IT_number 60
_symmetry_cell_setting orthorhombic
_symmetry_space_group_name_Hall '-P 2n 2ab'
_symmetry_space_group_name_H-M 'P b c n'
_atom_sites_solution_hydrogens geom
_atom_sites_solution_primary direct
_atom_sites_solution_secondary difmap
_cell_angle_alpha 90.00
_cell_angle_beta 90.00
_cell_angle_gamma 90.00
_cell_formula_units_Z 4
_cell_length_a 13.8664(18)
_cell_length_b 14.8691(19)
_cell_length_c 21.014(3)
_cell_measurement_temperature 293(2)
_cell_volume 4332.7(10)
_computing_cell_refinement 'BRUKER Smart'
_computing_data_collection 'BRUKER Smart'
_computing_data_reduction 'BRUKER Shelxtl'
_computing_molecular_graphics 'ORTEP-3 for Windows (Farrugia, 1997)'
_computing_publication_material 'WinGX publication routines (Farrugia, 1999)'
_computing_structure_refinement 'SHELXL-97 (Sheldrick, 1997)'
_computing_structure_solution SIR-92
_diffrn_ambient_temperature 293(2)
_diffrn_measured_fraction_theta_full 1.000
_diffrn_measured_fraction_theta_max 1.000
_diffrn_measurement_device_type 'CCD 1000 BRUKER'
_diffrn_measurement_method 'omega scans'
_diffrn_radiation_monochromator graphite
_diffrn_radiation_source 'fine-focus sealed tube'
_diffrn_radiation_type MoK\a
_diffrn_radiation_wavelength 0.71073
_diffrn_reflns_av_R_equivalents 0.0416
_diffrn_reflns_av_sigmaI/netI 0.0238
_diffrn_reflns_limit_h_max 16
_diffrn_reflns_limit_h_min -16
_diffrn_reflns_limit_k_max 17
_diffrn_reflns_limit_k_min -17
_diffrn_reflns_limit_l_max 24
_diffrn_reflns_limit_l_min -24
_diffrn_reflns_number 30106
_diffrn_reflns_theta_full 25.02
_diffrn_reflns_theta_max 25.02
_diffrn_reflns_theta_min 1.94
_exptl_absorpt_coefficient_mu 1.018
_exptl_absorpt_correction_T_max 0.7995
_exptl_absorpt_correction_T_min 0.7234
_exptl_absorpt_correction_type empirical
_exptl_absorpt_process_details Sadabs
_exptl_crystal_colour green
_exptl_crystal_density_diffrn 1.340
_exptl_crystal_density_method 'not measured'
_exptl_crystal_description prism
_exptl_crystal_F_000 1832
_exptl_crystal_size_max 0.34
_exptl_crystal_size_mid 0.34
_exptl_crystal_size_min 0.23
_refine_diff_density_max 1.604
_refine_diff_density_min -0.324
_refine_diff_density_rms 0.161
_refine_ls_extinction_method none
_refine_ls_goodness_of_fit_ref 1.100
_refine_ls_hydrogen_treatment constr
_refine_ls_matrix_type full
_refine_ls_number_parameters 242
_refine_ls_number_reflns 3832
_refine_ls_number_restraints 0
_refine_ls_restrained_S_all 1.100
_refine_ls_R_factor_all 0.0906
_refine_ls_R_factor_gt 0.0672
_refine_ls_shift/su_max 0.010
_refine_ls_shift/su_mean 0.000
_refine_ls_structure_factor_coef Fsqd
_refine_ls_weighting_details 'calc w=1/[\s^2^(Fo^2^)+(0.1551P)^2^+11.8441P] where P=(Fo^2^+2Fc^2^)/3'
_refine_ls_weighting_scheme calc
_refine_ls_wR_factor_gt 0.2205
_refine_ls_wR_factor_ref 0.2586
_reflns_number_gt 2855
_reflns_number_total 3832
_reflns_threshold_expression >2sigma(I)
_cod_data_source_file ICA-2013-394-741-746-1.cif
_cod_data_source_block '[(NiL)2].CH3OH.4H2O'
_cod_depositor_comments
;
The following automatic conversions were performed:

'_exptl_absorpt_correction_type' value 'Empirical' changed to
'empirical' according to the built-in table from CIF Core dictionary
named 'cif_core.dic' version 2.4.1 from 2010-06-29.

Automatic conversion script
Id: cif_fix_values 1891 2012-01-12 08:04:46Z andrius 
;
_cod_original_cell_volume 4332.6(10)
_cod_original_sg_symbol_H-M Pbcn
_cod_database_code 1512823

loop_
_symmetry_equiv_pos_as_xyz
'x, y, z'
'-x+1/2, -y+1/2, z+1/2'
'x+1/2, -y+1/2, -z'
'-x, y, -z+1/2'
'-x, -y, -z'
'x-1/2, y-1/2, -z-1/2'
'-x-1/2, y-1/2, z'
'x, -y, z-1/2'

loop_
_atom_site_label
_atom_site_type_symbol
_atom_site_fract_x
_atom_site_fract_y
_atom_site_fract_z
_atom_site_U_iso_or_equiv
_atom_site_adp_type
_atom_site_occupancy
_atom_site_symmetry_multiplicity
_atom_site_calc_flag
_atom_site_refinement_flags
Ni1 Ni 0.06386(5) 0.46320(5) 0.18789(3) 0.0352(3) Uani 1 1 d .
C1 C 0.1153(4) 0.6305(4) 0.1172(2) 0.0389(12) Uani 1 1 d .
C2 C 0.0831(5) 0.7112(4) 0.0895(3) 0.0486(14) Uani 1 1 d .
H2 H 0.0278 0.7388 0.1052 0.058 Uiso 1 1 calc R
C3 C 0.1318(5) 0.7499(5) 0.0399(3) 0.0580(17) Uani 1 1 d .
H3 H 0.1079 0.8023 0.0214 0.070 Uiso 1 1 calc R
C4 C 0.2170(5) 0.7117(5) 0.0166(3) 0.0599(17) Uani 1 1 d .
H4 H 0.2506 0.7388 -0.0166 0.072 Uiso 1 1 calc R
C5 C 0.2499(5) 0.6336(4) 0.0436(3) 0.0500(14) Uani 1 1 d .
H5 H 0.3068 0.6082 0.0286 0.060 Uiso 1 1 calc R
C6 C 0.2004(4) 0.5908(4) 0.0933(2) 0.0388(12) Uani 1 1 d .
C7 C 0.2456(4) 0.5130(4) 0.1224(3) 0.0450(13) Uani 1 1 d .
H7 H 0.3092 0.5010 0.1112 0.054 Uiso 1 1 calc R
C8 C 0.2654(5) 0.3903(5) 0.1922(3) 0.0530(16) Uani 1 1 d .
H8A H 0.2709 0.4029 0.2373 0.064 Uiso 1 1 calc R
H8B H 0.3297 0.3920 0.1740 0.064 Uiso 1 1 calc R
C9 C 0.2231(5) 0.2976(5) 0.1832(3) 0.0582(17) Uani 1 1 d .
H9A H 0.2556 0.2560 0.2115 0.070 Uiso 1 1 calc R
H9B H 0.2353 0.2780 0.1399 0.070 Uiso 1 1 calc R
C10 C 0.0490(6) 0.2671(5) 0.1196(4) 0.074(2) Uani 1 1 d .
H10A H 0.0847 0.2163 0.1026 0.089 Uiso 1 1 calc R
H10B H -0.0182 0.2493 0.1229 0.089 Uiso 1 1 calc R
C11 C 0.0570(5) 0.3449(6) 0.0738(4) 0.066(2) Uani 1 1 d .
H11A H 0.1242 0.3587 0.0656 0.079 Uiso 1 1 calc R
H11B H 0.0262 0.3299 0.0337 0.079 Uiso 1 1 calc R
C12 C -0.0701(4) 0.4505(5) 0.0790(3) 0.0526(16) Uani 1 1 d .
H12 H -0.0857 0.4314 0.0382 0.063 Uiso 1 1 calc R
C13 C -0.1375(4) 0.5105(4) 0.1112(3) 0.0467(14) Uani 1 1 d .
C14 C -0.2108(5) 0.5493(5) 0.0741(3) 0.0632(19) Uani 1 1 d .
H14 H -0.2109 0.5398 0.0303 0.076 Uiso 1 1 calc R
C15 C -0.2822(5) 0.6006(6) 0.1005(4) 0.069(2) Uani 1 1 d .
H15 H -0.3306 0.6254 0.0754 0.082 Uiso 1 1 calc R
C16 C -0.2806(5) 0.6149(5) 0.1659(4) 0.0623(18) Uani 1 1 d .
H16 H -0.3276 0.6512 0.1843 0.075 Uiso 1 1 calc R
C17 C -0.2110(4) 0.5766(4) 0.2040(3) 0.0478(14) Uani 1 1 d .
H17 H -0.2116 0.5877 0.2475 0.057 Uiso 1 1 calc R
C18 C -0.1398(4) 0.5213(4) 0.1783(3) 0.0392(12) Uani 1 1 d .
N1 N 0.2057(3) 0.4597(3) 0.1621(2) 0.0420(11) Uani 1 1 d .
S1 S 0.09422(14) 0.29320(12) 0.19840(9) 0.0597(5) Uani 1 1 d .
N2 N 0.0090(4) 0.4223(4) 0.1031(2) 0.0480(12) Uani 1 1 d .
O1 O 0.0673(3) 0.5957(3) 0.1662(2) 0.0420(9) Uani 1 1 d .
O2 O -0.0767(3) 0.4796(3) 0.21574(18) 0.0380(9) Uani 1 1 d .
O1W O 0.0000 0.6978(4) 0.2500 0.0570(15) Uiso 1 2 d S
O2W O 0.5000 0.5000 0.0000 0.201(7) Uiso 1 2 d S
O1S O 0.0947(9) 0.8288(9) 0.3087(5) 0.079(3) Uiso 0.50 1 d P
C1S C 0.1496(11) 0.8388(11) 0.3631(8) 0.072(4) Uiso 0.50 1 d P
O3W O 0.0000 0.9717(19) 0.2500 0.144(9) Uiso 0.50 2 d SP
O4W O -0.0201(19) 1.0509(18) 0.2781(12) 0.089(7) Uiso 0.25 1 d P
O5W O 0.5192(16) 0.4291(15) -0.0219(10) 0.076(6) Uiso 0.25 1 d P
O6W O 0.462(3) 0.477(2) 0.0474(19) 0.127(11) Uiso 0.25 1 d P

loop_
_atom_site_aniso_label
_atom_site_aniso_U_11
_atom_site_aniso_U_22
_atom_site_aniso_U_33
_atom_site_aniso_U_23
_atom_site_aniso_U_13
_atom_site_aniso_U_12
Ni1 0.0384(5) 0.0370(5) 0.0300(5) -0.0032(3) 0.0019(3) -0.0015(3)
C1 0.042(3) 0.044(3) 0.030(3) -0.002(2) -0.001(2) -0.006(2)
C2 0.054(3) 0.052(4) 0.039(3) 0.004(3) -0.001(3) 0.001(3)
C3 0.073(4) 0.054(4) 0.046(3) 0.015(3) -0.004(3) -0.007(3)
C4 0.071(4) 0.067(4) 0.042(3) 0.007(3) 0.011(3) -0.016(3)
C5 0.055(3) 0.057(4) 0.038(3) -0.004(3) 0.010(3) -0.010(3)
C6 0.039(3) 0.044(3) 0.034(3) -0.005(2) 0.000(2) -0.005(2)
C7 0.038(3) 0.053(3) 0.044(3) -0.013(3) 0.004(2) -0.006(3)
C8 0.049(4) 0.057(4) 0.053(4) -0.001(3) 0.000(3) 0.012(3)
C9 0.062(4) 0.048(4) 0.065(4) 0.005(3) 0.006(3) 0.019(3)
C10 0.068(4) 0.050(4) 0.105(7) -0.039(4) 0.010(4) -0.007(3)
C11 0.059(4) 0.086(5) 0.053(4) -0.031(4) 0.005(3) -0.002(4)
C12 0.050(4) 0.073(4) 0.035(3) -0.011(3) -0.006(3) -0.013(3)
C13 0.047(3) 0.054(3) 0.039(3) 0.007(3) -0.009(3) -0.010(3)
C14 0.073(5) 0.077(5) 0.040(3) 0.016(3) -0.016(3) -0.008(4)
C15 0.064(4) 0.077(5) 0.064(4) 0.022(4) -0.021(4) 0.008(4)
C16 0.054(4) 0.065(4) 0.068(4) 0.014(3) -0.006(3) 0.016(3)
C17 0.047(3) 0.052(4) 0.044(3) 0.011(3) -0.001(3) 0.004(3)
C18 0.037(3) 0.042(3) 0.038(3) 0.005(2) -0.002(2) -0.008(2)
N1 0.045(3) 0.042(3) 0.039(3) -0.004(2) -0.003(2) 0.003(2)
S1 0.0668(11) 0.0418(9) 0.0705(11) 0.0012(7) 0.0196(9) 0.0031(8)
N2 0.050(3) 0.056(3) 0.038(3) -0.014(2) 0.003(2) -0.007(2)
O1 0.044(2) 0.038(2) 0.044(2) 0.0060(18) 0.0075(17) 0.0001(16)
O2 0.038(2) 0.046(2) 0.0303(19) 0.0045(16) -0.0008(15) 0.0009(15)

loop_
_atom_type_symbol
_atom_type_description
_atom_type_scat_dispersion_real
_atom_type_scat_dispersion_imag
_atom_type_scat_source
C C 0.0033 0.0016 'International Tables Vol C Tables 4.2.6.8 and 6.1.1.4'
H H 0.0000 0.0000 'International Tables Vol C Tables 4.2.6.8 and 6.1.1.4'
N N 0.0061 0.0033 'International Tables Vol C Tables 4.2.6.8 and 6.1.1.4'
O O 0.0106 0.0060 'International Tables Vol C Tables 4.2.6.8 and 6.1.1.4'
Ni Ni 0.3393 1.1124 'International Tables Vol C Tables 4.2.6.8 and 6.1.1.4'
S S 0.1246 0.1234 'International Tables Vol C Tables 4.2.6.8 and 6.1.1.4'

loop_
_geom_angle_atom_site_label_1
_geom_angle_atom_site_label_2
_geom_angle_atom_site_label_3
_geom_angle
_geom_angle_site_symmetry_1
_geom_angle_site_symmetry_3
O1 Ni1 N2 95.9(2) . .
O1 Ni1 N1 86.69(16) . .
N2 Ni1 N1 96.91(19) . .
O1 Ni1 O2 96.00(16) . 4
N2 Ni1 O2 159.38(17) . 4
N1 Ni1 O2 100.51(17) . 4
O1 Ni1 O2 88.34(15) . .
N2 Ni1 O2 85.97(18) . .
N1 Ni1 O2 174.48(17) . .
O2 Ni1 O2 77.63(16) 4 .
O1 Ni1 S1 166.57(12) . .
N2 Ni1 S1 80.91(16) . .
N1 Ni1 S1 80.78(14) . .
O2 Ni1 S1 91.03(12) 4 .
O2 Ni1 S1 104.37(12) . .
O1 C1 C2 119.5(5) . .
O1 C1 C6 122.1(5) . .
C2 C1 C6 118.3(5) . .
C3 C2 C1 121.2(6) . .
C3 C2 H2 119.4 . .
C1 C2 H2 119.4 . .
C2 C3 C4 120.8(6) . .
C2 C3 H3 119.6 . .
C4 C3 H3 119.6 . .
C5 C4 C3 118.7(6) . .
C5 C4 H4 120.7 . .
C3 C4 H4 120.7 . .
C4 C5 C6 122.0(6) . .
C4 C5 H5 119.0 . .
C6 C5 H5 119.0 . .
C5 C6 C1 119.0(5) . .
C5 C6 C7 117.6(5) . .
C1 C6 C7 122.9(5) . .
N1 C7 C6 125.7(5) . .
N1 C7 H7 117.2 . .
C6 C7 H7 117.2 . .
N1 C8 C9 111.6(5) . .
N1 C8 H8A 109.3 . .
C9 C8 H8A 109.3 . .
N1 C8 H8B 109.3 . .
C9 C8 H8B 109.3 . .
H8A C8 H8B 108.0 . .
C8 C9 S1 113.1(4) . .
C8 C9 H9A 109.0 . .
S1 C9 H9A 109.0 . .
C8 C9 H9B 109.0 . .
S1 C9 H9B 109.0 . .
H9A C9 H9B 107.8 . .
C11 C10 S1 113.1(5) . .
C11 C10 H10A 109.0 . .
S1 C10 H10A 109.0 . .
C11 C10 H10B 109.0 . .
S1 C10 H10B 109.0 . .
H10A C10 H10B 107.8 . .
N2 C11 C10 107.5(6) . .
N2 C11 H11A 110.2 . .
C10 C11 H11A 110.2 . .
N2 C11 H11B 110.2 . .
C10 C11 H11B 110.2 . .
H11A C11 H11B 108.5 . .
N2 C12 C13 124.5(5) . .
N2 C12 H12 117.7 . .
C13 C12 H12 117.7 . .
C14 C13 C18 119.2(6) . .
C14 C13 C12 117.2(6) . .
C18 C13 C12 123.0(5) . .
C15 C14 C13 121.8(6) . .
C15 C14 H14 119.1 . .
C13 C14 H14 119.1 . .
C14 C15 C16 118.4(6) . .
C14 C15 H15 120.8 . .
C16 C15 H15 120.8 . .
C17 C16 C15 121.5(7) . .
C17 C16 H16 119.3 . .
C15 C16 H16 119.3 . .
C16 C17 C18 121.0(6) . .
C16 C17 H17 119.5 . .
C18 C17 H17 119.5 . .
O2 C18 C17 120.9(5) . .
O2 C18 C13 121.3(5) . .
C17 C18 C13 117.9(5) . .
C7 N1 C8 118.3(5) . .
C7 N1 Ni1 125.1(4) . .
C8 N1 Ni1 116.6(4) . .
C10 S1 C9 100.8(4) . .
C10 S1 Ni1 94.3(3) . .
C9 S1 Ni1 96.3(2) . .
C12 N2 C11 118.7(5) . .
C12 N2 Ni1 124.8(4) . .
C11 N2 Ni1 115.7(4) . .
C1 O1 Ni1 124.4(3) . .
C18 O2 Ni1 134.2(4) . 4
C18 O2 Ni1 120.8(3) . .
Ni1 O2 Ni1 100.71(16) 4 .
O5W O2W O5W 180(2) 5_665 .
O5W O2W O6W 99.8(19) 5_665 5_665
O5W O2W O6W 80.2(19) . 5_665
O5W O2W O6W 80.2(19) 5_665 .
O5W O2W O6W 99.8(19) . .
O6W O2W O6W 180(3) 5_665 .
O4W O3W O4W 58(2) . 4
O4W O4W O3W 61.0(12) 4 .
O2W O5W O6W 49.9(18) . 5_665
O2W O5W O6W 40.1(13) . .
O6W O5W O6W 90(2) 5_665 .
O2W O6W O5W 49.9(15) . 5_665
O2W O6W O5W 40.1(14) . .
O5W O6W O5W 90(2) 5_665 .

loop_
_geom_bond_atom_site_label_1
_geom_bond_atom_site_label_2
_geom_bond_distance
_geom_bond_site_symmetry_2
Ni1 O1 2.023(4) .
Ni1 N2 2.030(5) .
Ni1 N1 2.041(5) .
Ni1 O2 2.047(4) 4
Ni1 O2 2.049(4) .
Ni1 S1 2.5720(19) .
C1 O1 1.330(6) .
C1 C2 1.407(8) .
C1 C6 1.411(8) .
C2 C3 1.369(9) .
C2 H2 0.9300 .
C3 C4 1.399(10) .
C3 H3 0.9300 .
C4 C5 1.372(9) .
C4 H4 0.9300 .
C5 C6 1.401(8) .
C5 H5 0.9300 .
C6 C7 1.452(8) .
C7 N1 1.277(8) .
C7 H7 0.9300 .
C8 N1 1.466(8) .
C8 C9 1.510(10) .
C8 H8A 0.9700 .
C8 H8B 0.9700 .
C9 S1 1.817(7) .
C9 H9A 0.9700 .
C9 H9B 0.9700 .
C10 C11 1.509(12) .
C10 S1 1.813(9) .
C10 H10A 0.9700 .
C10 H10B 0.9700 .
C11 N2 1.465(8) .
C11 H11A 0.9700 .
C11 H11B 0.9700 .
C12 N2 1.279(8) .
C12 C13 1.458(9) .
C12 H12 0.9300 .
C13 C14 1.406(9) .
C13 C18 1.421(8) .
C14 C15 1.367(11) .
C14 H14 0.9300 .
C15 C16 1.390(11) .
C15 H15 0.9300 .
C16 C17 1.378(9) .
C16 H16 0.9300 .
C17 C18 1.393(9) .
C17 H17 0.9300 .
C18 O2 1.330(7) .
O2 Ni1 2.047(4) 4
O2W O5W 1.18(2) 5_665
O2W O5W 1.18(2) .
O2W O6W 1.18(4) 5_665
O2W O6W 1.18(4) .
O1S C1S 1.382(19) .
O3W O4W 1.35(3) .
O3W O4W 1.35(3) 4
O4W O4W 1.31(5) 4
O5W O6W 1.52(4) 5_665
O5W O6W 1.80(4) .
O6W O5W 1.52(4) 5_665

loop_
_geom_torsion_atom_site_label_1
_geom_torsion_atom_site_label_2
_geom_torsion_atom_site_label_3
_geom_torsion_atom_site_label_4
_geom_torsion
_geom_torsion_site_symmetry_1
_geom_torsion_site_symmetry_4
O1 C1 C2 C3 178.7(6) . .
C6 C1 C2 C3 1.1(9) . .
C1 C2 C3 C4 -2.1(10) . .
C2 C3 C4 C5 1.3(10) . .
C3 C4 C5 C6 0.6(10) . .
C4 C5 C6 C1 -1.6(9) . .
C4 C5 C6 C7 -174.6(6) . .
O1 C1 C6 C5 -176.8(5) . .
C2 C1 C6 C5 0.7(8) . .
O1 C1 C6 C7 -4.1(8) . .
C2 C1 C6 C7 173.4(5) . .
C5 C6 C7 N1 -170.4(5) . .
C1 C6 C7 N1 16.8(9) . .
N1 C8 C9 S1 -45.6(7) . .
S1 C10 C11 N2 -54.2(7) . .
N2 C12 C13 C14 167.7(7) . .
N2 C12 C13 C18 -21.0(10) . .
C18 C13 C14 C15 2.9(10) . .
C12 C13 C14 C15 174.6(7) . .
C13 C14 C15 C16 0.6(11) . .
C14 C15 C16 C17 -1.9(11) . .
C15 C16 C17 C18 -0.4(11) . .
C16 C17 C18 O2 -175.4(6) . .
C16 C17 C18 C13 4.0(9) . .
C14 C13 C18 O2 174.3(5) . .
C12 C13 C18 O2 3.1(9) . .
C14 C13 C18 C17 -5.1(9) . .
C12 C13 C18 C17 -176.3(6) . .
C6 C7 N1 C8 -173.3(5) . .
C6 C7 N1 Ni1 6.3(8) . .
C9 C8 N1 C7 -125.8(6) . .
C9 C8 N1 Ni1 54.6(6) . .
O1 Ni1 N1 C7 -26.7(5) . .
N2 Ni1 N1 C7 68.9(5) . .
O2 Ni1 N1 C7 -122.2(5) 4 .
O2 Ni1 N1 C7 -52.4(19) . .
S1 Ni1 N1 C7 148.4(5) . .
O1 Ni1 N1 C8 152.9(4) . .
N2 Ni1 N1 C8 -111.5(4) . .
O2 Ni1 N1 C8 57.4(4) 4 .
O2 Ni1 N1 C8 127.2(17) . .
S1 Ni1 N1 C8 -31.9(4) . .
C11 C10 S1 C9 -71.6(6) . .
C11 C10 S1 Ni1 25.8(5) . .
C8 C9 S1 C10 114.3(5) . .
C8 C9 S1 Ni1 18.6(5) . .
O1 Ni1 S1 C10 -74.4(6) . .
N2 Ni1 S1 C10 2.9(3) . .
N1 Ni1 S1 C10 -95.7(3) . .
O2 Ni1 S1 C10 163.9(3) 4 .
O2 Ni1 S1 C10 86.4(3) . .
O1 Ni1 S1 C9 27.0(6) . .
N2 Ni1 S1 C9 104.3(3) . .
N1 Ni1 S1 C9 5.7(3) . .
O2 Ni1 S1 C9 -94.8(3) 4 .
O2 Ni1 S1 C9 -172.3(3) . .
C13 C12 N2 C11 164.0(6) . .
C13 C12 N2 Ni1 -5.7(9) . .
C10 C11 N2 C12 -110.8(7) . .
C10 C11 N2 Ni1 59.8(6) . .
O1 Ni1 N2 C12 -56.8(5) . .
N1 Ni1 N2 C12 -144.1(5) . .
O2 Ni1 N2 C12 68.3(8) 4 .
O2 Ni1 N2 C12 31.1(5) . .
S1 Ni1 N2 C12 136.4(5) . .
O1 Ni1 N2 C11 133.3(5) . .
N1 Ni1 N2 C11 45.9(5) . .
O2 Ni1 N2 C11 -101.7(6) 4 .
O2 Ni1 N2 C11 -138.8(5) . .
S1 Ni1 N2 C11 -33.6(4) . .
C2 C1 O1 Ni1 152.8(4) . .
C6 C1 O1 Ni1 -29.8(7) . .
N2 Ni1 O1 C1 -58.1(4) . .
N1 Ni1 O1 C1 38.5(4) . .
O2 Ni1 O1 C1 138.7(4) 4 .
O2 Ni1 O1 C1 -143.9(4) . .
S1 Ni1 O1 C1 17.5(9) . .
C17 C18 O2 Ni1 8.5(8) . 4
C13 C18 O2 Ni1 -170.9(4) . 4
C17 C18 O2 Ni1 -143.4(4) . .
C13 C18 O2 Ni1 37.2(7) . .
O1 Ni1 O2 C18 49.5(4) . .
N2 Ni1 O2 C18 -46.5(4) . .
N1 Ni1 O2 C18 75.2(18) . .
O2 Ni1 O2 C18 146.0(3) 4 .
S1 Ni1 O2 C18 -126.1(4) . .
O1 Ni1 O2 Ni1 -110.39(18) . 4
N2 Ni1 O2 Ni1 153.5(2) . 4
N1 Ni1 O2 Ni1 -84.8(17) . 4
O2 Ni1 O2 Ni1 -13.9(2) 4 4
S1 Ni1 O2 Ni1 74.00(15) . 4
O5W O2W O5W O6W -44(39) 5_665 5_665
O6W O2W O5W O6W 180.000(4) . 5_665
O5W O2W O5W O6W 136(39) 5_665 .
O6W O2W O5W O6W 180.000(6) 5_665 .
O5W O2W O6W O5W 180.000(6) . 5_665
O6W O2W O6W O5W 34(100) 5_665 5_665
O5W O2W O6W O5W 180.000(4) 5_665 .
O6W O2W O6W O5W -146(100) 5_665 .
O6W O5W O6W O2W 0.000(4) 5_665 .
O2W O5W O6W O5W 0.000(4) . 5_665
O6W O5W O6W O5W 0.000(2) 5_665 5_665
